data_2215154
loop_
_publ_author_name
'Gao-Ning Li'
'Yu-Xiang Jiang'
'Zhi-Wei Zhai'
'Zhong-Jie Xu'
'Liang-Zhong Xu'

_publ_section_title
;
 1-[2,4-Bis(4-fluorophenoxy)phenyl]ethanone
;
_journal_coeditor_code HG2280
_journal_issue 9
_journal_name_full 'Acta Crystallographica Section E'
_journal_page_first o3825
_journal_page_last o3825
_journal_paper_doi 10.1107/S1600536807040056
_journal_volume 63
_journal_year 2007
_chemical_formula_iupac 'C20 H14 F2 O3'
_chemical_formula_moiety 'C20 H14 F2 O3'
_chemical_formula_sum 'C20 H14 F2 O3'
_chemical_formula_weight 340.31
_chemical_name_systematic
;
1-[2,4-Bis(4-fluorophenoxy)phenyl]ethanone
;
_space_group_IT_number 2
_symmetry_cell_setting triclinic
_symmetry_space_group_name_Hall '-P 1'
_symmetry_space_group_name_H-M 'P -1'
_atom_sites_solution_hydrogens geom
_atom_sites_solution_primary direct
_atom_sites_solution_secondary difmap
_audit_creation_method SHELXL-97
_cell_angle_alpha 100.52(3)
_cell_angle_beta 98.43(3)
_cell_angle_gamma 95.68(3)
_cell_formula_units_Z 2
_cell_length_a 6.746(2)
_cell_length_b 9.573(2)
_cell_length_c 13.335(3)
_cell_measurement_reflns_used 2755
_cell_measurement_temperature 298(2)
_cell_measurement_theta_max 24.76
_cell_measurement_theta_min 2.37
_cell_volume 830.5(4)
_computing_cell_refinement 'RAPID-AUTO (Rigaku, 2004)'
_computing_data_collection 'RAPID-AUTO (Rigaku, 2004)'
_computing_data_reduction 'RAPID-AUTO (Rigaku, 2004)'
_computing_molecular_graphics 'SHELXTL (Sheldrick, 2001)'
_computing_publication_material 'SHELXTL (Sheldrick, 2001)'
_computing_structure_refinement 'SHELXTL (Sheldrick, 2001)'
_computing_structure_solution 'SHELXTL (Sheldrick, 2001)'
_diffrn_ambient_temperature 298(2)
_diffrn_measured_fraction_theta_full 0.958
_diffrn_measured_fraction_theta_max 0.958
_diffrn_measurement_device_type 'Rigaku R-AXIS RAPID IP area-detector'
_diffrn_measurement_method \w
_diffrn_radiation_monochromator graphite
_diffrn_radiation_source 'Rotating Anode'
_diffrn_radiation_type MoK\a
_diffrn_radiation_wavelength 0.71073
_diffrn_reflns_av_R_equivalents 0.0481
_diffrn_reflns_av_sigmaI/netI 0.0433
_diffrn_reflns_limit_h_max 8
_diffrn_reflns_limit_h_min -8
_diffrn_reflns_limit_k_max 10
_diffrn_reflns_limit_k_min -11
_diffrn_reflns_limit_l_max 15
_diffrn_reflns_limit_l_min -15
_diffrn_reflns_number 4425
_diffrn_reflns_theta_full 25.00
_diffrn_reflns_theta_max 25.02
_diffrn_reflns_theta_min 2.94
_diffrn_standards_decay_% 0
_diffrn_standards_number 0
_exptl_absorpt_coefficient_mu 0.106
_exptl_absorpt_correction_T_max 0.9812
_exptl_absorpt_correction_T_min 0.9690
_exptl_absorpt_correction_type multi-scan
_exptl_absorpt_process_details '(ABSCOR; Higashi, 1995)'
_exptl_crystal_colour colorless
_exptl_crystal_density_diffrn 1.361
_exptl_crystal_density_method 'not measured'
_exptl_crystal_description Block
_exptl_crystal_F_000 352
_exptl_crystal_size_max 0.30
_exptl_crystal_size_mid 0.20
_exptl_crystal_size_min 0.18
_refine_diff_density_max 0.211
_refine_diff_density_min -0.222
_refine_ls_extinction_coef 0.062(10)
_refine_ls_extinction_expression Fc^*^=kFc[1+0.001xFc^2^\l^3^/sin(2\q)]^-1/4^
_refine_ls_extinction_method 'SHELXTL (Sheldrick, 2001)'
_refine_ls_goodness_of_fit_ref 1.108
_refine_ls_hydrogen_treatment constr
_refine_ls_matrix_type full
_refine_ls_number_parameters 228
_refine_ls_number_reflns 2798
_refine_ls_number_restraints 0
_refine_ls_restrained_S_all 1.108
_refine_ls_R_factor_all 0.0822
_refine_ls_R_factor_gt 0.0679
_refine_ls_shift/su_max 0.000
_refine_ls_shift/su_mean 0.000
_refine_ls_structure_factor_coef Fsqd
_refine_ls_weighting_details 'calc w=1/[\s^2^(Fo^2^)+(0.098P)^2^+0.2416P] where P=(Fo^2^+2Fc^2^)/3'
_refine_ls_weighting_scheme calc
_refine_ls_wR_factor_gt 0.1853
_refine_ls_wR_factor_ref 0.1982
_reflns_number_gt 2258
_reflns_number_total 2798
_reflns_threshold_expression I>2\s(I)
_cod_data_source_file hg2280.cif
_cod_data_source_block I
_cod_original_cell_volume 830.5(3)
_cod_original_sg_symbol_H-M P-1
_cod_database_code 2215154
_cod_database_fobs_code 2215154

loop_
_symmetry_equiv_pos_as_xyz
'x, y, z'
'-x, -y, -z'

loop_
_atom_site_type_symbol
_atom_site_label
_atom_site_fract_x
_atom_site_fract_y
_atom_site_fract_z
_atom_site_U_iso_or_equiv
_atom_site_adp_type
_atom_site_calc_flag
_atom_site_refinement_flags
_atom_site_occupancy
F F1 0.8326(3) 0.3501(2) -0.04283(15) 0.0936(7) Uani d . 1
F F2 1.0613(4) 0.9902(3) 0.1086(2) 0.1280(10) Uani d . 1
O O1 0.1919(3) 0.3955(2) 0.54241(14) 0.0695(6) Uani d . 1
O O2 0.3463(3) 0.3970(2) 0.25339(14) 0.0720(6) Uani d . 1
O O3 0.4744(4) 0.9133(2) 0.34425(18) 0.0815(7) Uani d . 1
C C1 0.2820(3) 0.5192(3) 0.41566(18) 0.0503(6) Uani d . 1
C C2 0.3478(4) 0.5248(3) 0.32182(18) 0.0515(6) Uani d . 1
C C3 0.4082(4) 0.6547(3) 0.29566(19) 0.0564(7) Uani d . 1
H H3A 0.4445 0.6565 0.2312 0.068 Uiso calc R 1
C C4 0.4139(4) 0.7808(3) 0.3659(2) 0.0595(7) Uani d . 1
C C5 0.3509(4) 0.7798(3) 0.4596(2) 0.0663(8) Uani d . 1
H H5A 0.3520 0.8650 0.5063 0.080 Uiso calc R 1
C C6 0.2867(4) 0.6510(3) 0.4826(2) 0.0605(7) Uani d . 1
H H6A 0.2442 0.6509 0.5459 0.073 Uiso calc R 1
C C7 0.2111(3) 0.3868(3) 0.45263(19) 0.0552(7) Uani d . 1
C C8 0.1539(6) 0.2446(4) 0.3795(3) 0.0796(9) Uani d . 1
H H8A 0.0834 0.1786 0.4125 0.119 Uiso calc R 1
H H8B 0.2737 0.2079 0.3610 0.119 Uiso calc R 1
H H8C 0.0679 0.2563 0.3184 0.119 Uiso calc R 1
C C9 0.4752(4) 0.3906(3) 0.17958(19) 0.0542(7) Uani d . 1
C C10 0.6793(5) 0.4384(3) 0.2068(2) 0.0611(7) Uani d . 1
H H10A 0.7348 0.4790 0.2752 0.073 Uiso calc R 1
C C11 0.8014(5) 0.4251(3) 0.1309(2) 0.0648(7) Uani d . 1
H H11A 0.9391 0.4576 0.1470 0.078 Uiso calc R 1
C C12 0.7127(5) 0.3626(3) 0.0316(2) 0.0610(7) Uani d . 1
C C13 0.5120(5) 0.3126(3) 0.0045(2) 0.0629(7) Uani d . 1
H H13A 0.4578 0.2693 -0.0636 0.075 Uiso calc R 1
C C14 0.3894(4) 0.3270(3) 0.07976(19) 0.0572(7) Uani d . 1
H H14A 0.2519 0.2943 0.0629 0.069 Uiso calc R 1
C C15 0.6225(5) 0.9241(3) 0.2822(2) 0.0650(8) Uani d . 1
C C16 0.7975(5) 0.8591(3) 0.2959(2) 0.0708(8) Uani d . 1
H H16A 0.8162 0.8025 0.3454 0.085 Uiso calc R 1
C C17 0.9435(5) 0.8794(4) 0.2352(3) 0.0788(9) Uani d . 1
H H17A 1.0593 0.8342 0.2414 0.095 Uiso calc R 1
C C18 0.9138(6) 0.9673(4) 0.1659(3) 0.0812(10) Uani d . 1
C C19 0.7423(6) 1.0335(3) 0.1517(3) 0.0858(11) Uani d . 1
H H19A 0.7262 1.0919 0.1033 0.103 Uiso calc R 1
C C20 0.5954(6) 1.0112(3) 0.2107(3) 0.0770(9) Uani d . 1
H H20A 0.4784 1.0547 0.2025 0.092 Uiso calc R 1

loop_
_atom_site_aniso_label
_atom_site_aniso_U_11
_atom_site_aniso_U_22
_atom_site_aniso_U_33
_atom_site_aniso_U_12
_atom_site_aniso_U_13
_atom_site_aniso_U_23
F1 0.1111(15) 0.1002(14) 0.0762(12) 0.0141(12) 0.0497(11) 0.0073(10)
F2 0.126(2) 0.146(2) 0.1240(19) -0.0163(17) 0.0406(16) 0.0590(17)
O1 0.0619(12) 0.0960(15) 0.0501(11) -0.0013(10) 0.0122(9) 0.0167(10)
O2 0.1009(15) 0.0544(11) 0.0554(11) -0.0125(10) 0.0350(11) -0.0076(9)
O3 0.1117(18) 0.0508(11) 0.0873(15) 0.0160(11) 0.0374(13) 0.0076(10)
C1 0.0400(12) 0.0630(15) 0.0437(13) 0.0040(11) 0.0045(9) 0.0029(11)
C2 0.0526(13) 0.0534(14) 0.0437(13) 0.0027(11) 0.0074(10) 0.0003(10)
C3 0.0668(16) 0.0562(15) 0.0453(13) 0.0082(12) 0.0114(11) 0.0061(11)
C4 0.0660(16) 0.0512(14) 0.0591(16) 0.0091(12) 0.0098(12) 0.0050(12)
C5 0.0694(17) 0.0626(17) 0.0623(17) 0.0104(14) 0.0189(14) -0.0069(13)
C6 0.0534(15) 0.0759(18) 0.0490(14) 0.0067(13) 0.0156(11) -0.0006(13)
C7 0.0398(12) 0.0766(17) 0.0469(14) -0.0005(12) 0.0065(10) 0.0115(12)
C8 0.092(2) 0.0726(19) 0.0683(18) -0.0170(17) 0.0211(16) 0.0073(15)
C9 0.0776(18) 0.0418(12) 0.0442(13) 0.0043(12) 0.0200(12) 0.0052(10)
C10 0.0772(18) 0.0581(15) 0.0436(13) 0.0074(14) 0.0055(12) 0.0030(11)
C11 0.0667(17) 0.0605(16) 0.0672(17) 0.0096(13) 0.0137(14) 0.0099(13)
C12 0.084(2) 0.0541(15) 0.0503(15) 0.0157(14) 0.0269(14) 0.0090(12)
C13 0.090(2) 0.0548(15) 0.0398(13) 0.0043(14) 0.0112(13) 0.0005(11)
C14 0.0724(17) 0.0460(13) 0.0495(14) 0.0006(12) 0.0097(12) 0.0045(11)
C15 0.089(2) 0.0406(13) 0.0598(16) -0.0016(14) 0.0094(14) 0.0027(12)
C16 0.087(2) 0.0630(17) 0.0603(17) -0.0003(16) 0.0029(15) 0.0208(13)
C17 0.0735(19) 0.079(2) 0.083(2) -0.0035(16) 0.0030(16) 0.0288(17)
C18 0.094(2) 0.073(2) 0.072(2) -0.0183(19) 0.0111(17) 0.0231(16)
C19 0.120(3) 0.0581(18) 0.077(2) -0.0054(19) 0.004(2) 0.0274(16)
C20 0.101(2) 0.0448(15) 0.083(2) 0.0085(15) 0.0073(18) 0.0136(14)

loop_
_atom_type_symbol
_atom_type_description
_atom_type_scat_dispersion_real
_atom_type_scat_dispersion_imag
_atom_type_scat_source
C C 0.0033 0.0016 'International Tables Vol C Tables 4.2.6.8 and 6.1.1.4'
H H 0.0000 0.0000 'International Tables Vol C Tables 4.2.6.8 and 6.1.1.4'
O O 0.0106 0.0060 'International Tables Vol C Tables 4.2.6.8 and 6.1.1.4'
F F 0.0171 0.0103 'International Tables Vol C Tables 4.2.6.8 and 6.1.1.4'

loop_
_geom_angle_atom_site_label_1
_geom_angle_atom_site_label_2
_geom_angle_atom_site_label_3
_geom_angle
C2 O2 C9 119.45(19)
C4 O3 C15 118.9(2)
C2 C1 C6 116.3(2)
C2 C1 C7 126.7(2)
C6 C1 C7 117.0(2)
O2 C2 C3 120.4(2)
O2 C2 C1 118.2(2)
C3 C2 C1 121.4(2)
C4 C3 C2 119.6(2)
C4 C3 H3A 120.2
C2 C3 H3A 120.2
C5 C4 C3 120.7(3)
C5 C4 O3 117.2(2)
C3 C4 O3 122.0(2)
C6 C5 C4 118.7(2)
C6 C5 H5A 120.6
C4 C5 H5A 120.6
C5 C6 C1 123.3(2)
C5 C6 H6A 118.4
C1 C6 H6A 118.4
O1 C7 C8 119.0(3)
O1 C7 C1 119.5(2)
C8 C7 C1 121.4(2)
C7 C8 H8A 109.5
C7 C8 H8B 109.5
H8A C8 H8B 109.5
C7 C8 H8C 109.5
H8A C8 H8C 109.5
H8B C8 H8C 109.5
C14 C9 C10 121.8(2)
C14 C9 O2 116.4(2)
C10 C9 O2 121.8(2)
C9 C10 C11 119.3(2)
C9 C10 H10A 120.3
C11 C10 H10A 120.3
C12 C11 C10 118.0(3)
C12 C11 H11A 121.0
C10 C11 H11A 121.0
C13 C12 F1 119.1(2)
C13 C12 C11 123.0(3)
F1 C12 C11 117.9(3)
C12 C13 C14 119.2(2)
C12 C13 H13A 120.4
C14 C13 H13A 120.4
C9 C14 C13 118.7(3)
C9 C14 H14A 120.7
C13 C14 H14A 120.7
C20 C15 C16 120.8(3)
C20 C15 O3 117.0(3)
C16 C15 O3 122.1(3)
C17 C16 C15 119.4(3)
C17 C16 H16A 120.3
C15 C16 H16A 120.3
C18 C17 C16 118.5(3)
C18 C17 H17A 120.7
C16 C17 H17A 120.7
C17 C18 F2 118.1(4)
C17 C18 C19 122.9(3)
F2 C18 C19 119.0(3)
C20 C19 C18 118.6(3)
C20 C19 H19A 120.7
C18 C19 H19A 120.7
C19 C20 C15 119.7(3)
C19 C20 H20A 120.1
C15 C20 H20A 120.1

loop_
_geom_bond_atom_site_label_1
_geom_bond_atom_site_label_2
_geom_bond_distance
F1 C12 1.365(3)
F2 C18 1.366(4)
O1 C7 1.212(3)
O2 C2 1.384(3)
O2 C9 1.403(3)
O3 C4 1.388(3)
O3 C15 1.395(4)
C1 C2 1.396(3)
C1 C6 1.401(4)
C1 C7 1.502(4)
C2 C3 1.391(4)
C3 C4 1.380(4)
C3 H3A 0.9300
C4 C5 1.379(4)
C5 C6 1.369(4)
C5 H5A 0.9300
C6 H6A 0.9300
C7 C8 1.501(4)
C8 H8A 0.9600
C8 H8B 0.9600
C8 H8C 0.9600
C9 C14 1.373(4)
C9 C10 1.380(4)
C10 C11 1.392(4)
C10 H10A 0.9300
C11 C12 1.370(4)
C11 H11A 0.9300
C12 C13 1.363(4)
C13 C14 1.387(4)
C13 H13A 0.9300
C14 H14A 0.9300
C15 C20 1.381(4)
C15 C16 1.392(5)
C16 C17 1.385(4)
C16 H16A 0.9300
C17 C18 1.365(5)
C17 H17A 0.9300
C18 C19 1.378(5)
C19 C20 1.376(5)
C19 H19A 0.9300
C20 H20A 0.9300

loop_
_geom_hbond_atom_site_label_D
_geom_hbond_atom_site_label_H
_geom_hbond_atom_site_label_A
_geom_hbond_site_symmetry_A
_geom_hbond_distance_DH
_geom_hbond_distance_HA
_geom_hbond_distance_DA
_geom_hbond_angle_DHA
C10 H10A O1 2_666 0.93 2.46 3.376(3) 167.4

loop_
_geom_torsion_atom_site_label_1
_geom_torsion_atom_site_label_2
_geom_torsion_atom_site_label_3
_geom_torsion_atom_site_label_4
_geom_torsion
C9 O2 C2 C3 25.4(4)
C9 O2 C2 C1 -156.4(2)
C6 C1 C2 O2 179.8(2)
C7 C1 C2 O2 1.1(4)
C6 C1 C2 C3 -2.0(4)
C7 C1 C2 C3 179.3(2)
O2 C2 C3 C4 -178.3(2)
C1 C2 C3 C4 3.5(4)
C2 C3 C4 C5 -3.2(4)
C2 C3 C4 O3 179.5(3)
C15 O3 C4 C5 149.4(3)
C15 O3 C4 C3 -33.2(4)
C3 C4 C5 C6 1.4(4)
O3 C4 C5 C6 178.9(3)
C4 C5 C6 C1 0.1(4)
C2 C1 C6 C5 0.2(4)
C7 C1 C6 C5 179.0(3)
C2 C1 C7 O1 167.1(2)
C6 C1 C7 O1 -11.5(4)
C2 C1 C7 C8 -15.8(4)
C6 C1 C7 C8 165.5(3)
C2 O2 C9 C14 -132.5(3)
C2 O2 C9 C10 51.0(4)
C14 C9 C10 C11 1.6(4)
O2 C9 C10 C11 177.9(2)
C9 C10 C11 C12 -0.9(4)
C10 C11 C12 C13 -0.4(4)
C10 C11 C12 F1 179.8(2)
F1 C12 C13 C14 -179.1(2)
C11 C12 C13 C14 1.1(4)
C10 C9 C14 C13 -0.9(4)
O2 C9 C14 C13 -177.4(2)
C12 C13 C14 C9 -0.4(4)
C4 O3 C15 C20 139.8(3)
C4 O3 C15 C16 -44.8(4)
C20 C15 C16 C17 -1.7(4)
O3 C15 C16 C17 -176.9(3)
C15 C16 C17 C18 2.3(5)
C16 C17 C18 F2 178.0(3)
C16 C17 C18 C19 -1.9(5)
C17 C18 C19 C20 0.7(5)
F2 C18 C19 C20 -179.2(3)
C18 C19 C20 C15 0.0(5)
C16 C15 C20 C19 0.5(4)
O3 C15 C20 C19 175.9(3)

loop_
_cod_related_entry_id
_cod_related_entry_database
_cod_related_entry_code
1 ChemSpider 21123586
